data_7110447
loop_
_publ_author_name
'Wadepohl, Hubert'
'Gebert, Stefan'
'Merkel, R\"udiger'
'Pritzkow, Hans'

_publ_section_title
;
 Synthesis and X-ray structure of a cluster complex with facial
 coordination of cyclooctatetraene to a Co2Ni triangle
;
_journal_issue 4
_journal_name_full 'Chemical Communications'
_journal_page_first 389
_journal_paper_doi 10.1039/a900002j
_journal_year 1999
_chemical_formula_sum 'C20 H14 Co2 Ni O6'
_chemical_formula_weight 526.91
_chemical_name_systematic
;
 ?
;
_space_group_IT_number 14
_symmetry_cell_setting monoclinic
_symmetry_space_group_name_Hall '-P 2yn'
_symmetry_space_group_name_H-M 'P 1 21/n 1'
_atom_sites_solution_hydrogens difmap
_atom_sites_solution_primary direct
_atom_sites_solution_secondary difmap
_audit_creation_method SHELXL
_cell_angle_alpha 90.00(3)
_cell_angle_beta 101.19(2)
_cell_angle_gamma 90.00(3)
_cell_formula_units_Z 4
_cell_length_a 10.203(5)
_cell_length_b 16.674(8)
_cell_length_c 11.902(6)
_cell_measurement_reflns_used 24
_cell_measurement_temperature 203(2)
_cell_measurement_theta_max 15.1
_cell_measurement_theta_min 14.4
_cell_volume 1986.3(17)
_computing_cell_refinement 'DIF4 (Stoe)'
_computing_data_collection 'DIF4 (Stoe)'
_computing_data_reduction 'REDU4 (Stoe)'
_computing_molecular_graphics 'ORTEP (C.K.Johnson, 1965)'
_computing_publication_material 'SHELXL-93 (Sheldrick, 1993)'
_computing_structure_refinement 'SHELXL-93 (Sheldrick, 1993)'
_computing_structure_solution 'SHELXS-86 (Sheldrick, 1990)'
_diffrn_ambient_temperature 203(2)
_diffrn_measurement_device 'Siemens-Stoe AED2'
_diffrn_measurement_method omega-scan
_diffrn_radiation_monochromator graphite
_diffrn_radiation_source 'fine-focus sealed tube'
_diffrn_radiation_type MoK\a
_diffrn_radiation_wavelength 0.71070
_diffrn_reflns_av_R_equivalents 0.0000
_diffrn_reflns_av_sigmaI/netI 0.0533
_diffrn_reflns_limit_h_max 13
_diffrn_reflns_limit_h_min -13
_diffrn_reflns_limit_k_max 22
_diffrn_reflns_limit_k_min 0
_diffrn_reflns_limit_l_max 15
_diffrn_reflns_limit_l_min 0
_diffrn_reflns_number 3454
_diffrn_reflns_theta_max 27.99
_diffrn_reflns_theta_min 2.13
_diffrn_standards_decay_% 0
_diffrn_standards_interval_time 120
_diffrn_standards_number 3
_exptl_absorpt_coefficient_mu 2.62
_exptl_absorpt_correction_T_max 1.000
_exptl_absorpt_correction_T_min 0.579
_exptl_absorpt_correction_type psi-scan
_exptl_crystal_colour red
_exptl_crystal_density_diffrn 1.763
_exptl_crystal_description plate
_exptl_crystal_F_000 1052
_exptl_crystal_size_max 0.75
_exptl_crystal_size_mid 0.37
_exptl_crystal_size_min 0.15
_refine_diff_density_max 0.278
_refine_diff_density_min -0.359
_refine_diff_density_rms 0.071
_refine_ls_extinction_method none
_refine_ls_goodness_of_fit_all 1.035
_refine_ls_goodness_of_fit_obs 1.101
_refine_ls_hydrogen_treatment refall
_refine_ls_matrix_type full
_refine_ls_number_parameters 319
_refine_ls_number_reflns 3454
_refine_ls_number_restraints 0
_refine_ls_restrained_S_all 1.035
_refine_ls_restrained_S_obs 1.101
_refine_ls_R_factor_all 0.0885
_refine_ls_R_factor_obs 0.0401
_refine_ls_shift/esd_max 0.008
_refine_ls_shift/esd_mean 0.001
_refine_ls_structure_factor_coef Fsqd
_refine_ls_weighting_details 'w=1/[\s^2^(Fo^2^)+(0.0359P)^2^+0.0000P] where P=(Fo^2^+2Fc^2^)/3'
_refine_ls_weighting_scheme calc
_refine_ls_wR_factor_all 0.0942
_refine_ls_wR_factor_obs 0.0790
_reflns_number_observed 2261
_reflns_number_total 3454
_reflns_observed_criterion >2sigma(I)
_cod_data_source_file 900002jsup1.cif
_cod_data_source_block sg191a
_cod_depositor_comments
;
The following automatic conversions were performed:

'_refine_ls_weighting_scheme' value 'calc
w=1/[\s^2^(Fo^2^)+(0.0359P)^2^+0.0000P] where P=(Fo^2^+2Fc^2^)/3' was
changed to 'calc'. New tag '_refine_ls_weighting_details' was
created. The value of the new tag was set to
'w=1/[\s^2^(Fo^2^)+(0.0359P)^2^+0.0000P] where P=(Fo^2^+2Fc^2^)/3'.

Automatic conversion script
Id: cif_fix_values 3143 2015-03-26 13:38:13Z robertas 
;
_cod_original_sg_symbol_H-M 'P 2(1)/n'
_cod_database_code 7110447

loop_
_symmetry_equiv_pos_as_xyz
'x, y, z'
'x+1/2, -y+1/2, z+1/2'
'-x, -y, -z'
'-x-1/2, y-1/2, -z-1/2'

loop_
_atom_site_aniso_label
_atom_site_aniso_U_11
_atom_site_aniso_U_22
_atom_site_aniso_U_33
_atom_site_aniso_U_23
_atom_site_aniso_U_13
_atom_site_aniso_U_12
Co1 0.0352(3) 0.0276(2) 0.0348(3) -0.0019(3) 0.0091(2) -0.0015(3)
Co2 0.0319(3) 0.0322(3) 0.0303(3) -0.0012(3) 0.0082(2) -0.0026(3)
Co3 0.0307(3) 0.0350(3) 0.0327(4) 0.0043(3) 0.0067(2) 0.0000(3)
O1 0.072(3) 0.045(2) 0.077(3) -0.018(2) 0.023(2) 0.005(2)
O2 0.046(2) 0.050(2) 0.047(2) -0.007(2) 0.010(2) -0.011(2)
O3 0.060(3) 0.047(2) 0.046(2) 0.010(2) 0.004(2) 0.005(2)
O4 0.039(2) 0.045(2) 0.064(3) -0.006(2) 0.013(2) 0.003(2)
O5 0.056(2) 0.042(2) 0.057(2) 0.009(2) 0.011(2) -0.010(2)
O6 0.059(3) 0.071(2) 0.039(2) 0.001(2) 0.017(2) 0.009(2)
C1 0.042(3) 0.034(2) 0.051(3) -0.005(2) 0.017(2) -0.010(2)
C2 0.060(4) 0.034(2) 0.041(3) 0.006(2) 0.015(3) 0.002(2)
C3 0.042(3) 0.055(3) 0.036(3) 0.014(2) 0.009(2) 0.001(2)
C4 0.041(3) 0.056(3) 0.031(3) -0.006(2) 0.015(2) -0.016(2)
C5 0.042(3) 0.040(2) 0.044(3) -0.006(2) 0.019(2) -0.001(2)
C6 0.039(3) 0.040(2) 0.049(3) 0.008(2) 0.020(2) 0.010(2)
C7 0.027(3) 0.054(3) 0.041(3) 0.013(2) 0.006(2) 0.001(2)
C8 0.036(3) 0.051(3) 0.038(3) -0.005(2) 0.006(2) -0.013(2)
C9 0.047(3) 0.039(2) 0.045(3) 0.001(2) 0.010(2) -0.006(2)
C10 0.032(3) 0.032(2) 0.035(3) 0.000(2) 0.010(2) 0.003(2)
C11 0.039(3) 0.033(2) 0.037(3) 0.001(2) 0.006(2) 0.002(2)
C12 0.044(3) 0.033(2) 0.032(3) 0.005(2) 0.006(2) -0.001(2)
C13 0.031(3) 0.033(2) 0.044(3) 0.006(2) 0.011(2) 0.004(2)
C14 0.043(3) 0.035(2) 0.035(3) -0.002(2) 0.006(2) -0.004(2)
C15 0.048(4) 0.055(3) 0.077(5) -0.020(3) 0.015(3) 0.003(3)
C16 0.083(5) 0.053(3) 0.068(5) 0.003(3) 0.005(4) -0.017(3)
C17 0.069(5) 0.072(4) 0.066(5) -0.030(4) 0.036(4) -0.033(3)
C18 0.045(4) 0.071(4) 0.092(6) -0.036(4) 0.024(3) -0.008(3)
C19 0.056(4) 0.057(3) 0.075(5) -0.014(3) 0.010(3) 0.000(3)
C20 0.048(4) 0.062(3) 0.064(4) -0.021(3) 0.022(3) -0.011(3)

loop_
_atom_site_label
_atom_site_type_symbol
_atom_site_fract_x
_atom_site_fract_y
_atom_site_fract_z
_atom_site_U_iso_or_equiv
_atom_site_thermal_displace_type
_atom_site_occupancy
_atom_site_calc_flag
Co1 Co 0.27003(6) 0.55654(3) 0.25200(5) 0.03224(15) Uani 1 d
Co2 Co 0.22031(6) 0.43363(3) 0.12899(5) 0.03118(15) Uani 1 d
Co3 Co 0.40046(6) 0.43073(3) 0.30753(6) 0.0327(2) Uani 1 d
O1 O 0.1560(4) 0.6928(2) 0.3541(4) 0.0635(11) Uani 1 d
O2 O 0.0032(4) 0.3495(2) -0.0195(3) 0.0472(9) Uani 1 d
O3 O 0.5321(4) 0.3336(2) 0.5006(3) 0.0517(9) Uani 1 d
O4 O -0.0082(4) 0.5051(2) 0.2063(3) 0.0488(9) Uani 1 d
O5 O 0.1993(4) 0.3056(2) 0.2923(3) 0.0514(9) Uani 1 d
O6 O 0.2621(4) 0.4952(2) 0.4806(3) 0.0553(10) Uani 1 d
C1 C 0.4438(5) 0.6045(3) 0.2049(5) 0.0415(12) Uani 1 d
C2 C 0.3431(6) 0.6011(3) 0.1071(5) 0.0444(12) Uani 1 d
C3 C 0.2915(6) 0.5399(3) 0.0283(5) 0.0443(12) Uani 1 d
C4 C 0.3298(5) 0.4612(3) 0.0030(4) 0.0417(12) Uani 1 d
C5 C 0.4099(5) 0.4034(3) 0.0707(5) 0.0402(11) Uani 1 d
C6 C 0.5122(5) 0.4058(3) 0.1718(5) 0.0413(12) Uani 1 d
C7 C 0.5704(5) 0.4668(3) 0.2476(5) 0.0410(11) Uani 1 d
C8 C 0.5306(5) 0.5453(3) 0.2673(5) 0.0417(11) Uani 1 d
C9 C 0.2023(5) 0.6420(3) 0.3105(5) 0.0435(12) Uani 1 d
C10 C 0.0916(5) 0.3807(2) 0.0369(4) 0.0327(10) Uani 1 d
C11 C 0.4816(5) 0.3709(2) 0.4226(5) 0.0365(11) Uani 1 d
C12 C 0.1036(6) 0.4984(2) 0.1971(4) 0.0362(11) Uani 1 d
C13 C 0.2463(5) 0.3619(2) 0.2568(5) 0.0356(11) Uani 1 d
C14 C 0.2980(5) 0.4929(2) 0.3930(5) 0.0380(12) Uani 1 d
C15 C 0.1772(6) 0.3087(3) 0.7651(6) 0.060(2) Uani 1 d
C16 C 0.2027(8) 0.3051(4) 0.6531(6) 0.069(2) Uani 1 d
C17 C 0.2934(7) 0.2493(4) 0.6274(7) 0.066(2) Uani 1 d
C18 C 0.3572(7) 0.1987(4) 0.7125(7) 0.068(2) Uani 1 d
C19 C 0.3322(6) 0.2022(3) 0.8204(6) 0.063(2) Uani 1 d
C20 C 0.2412(6) 0.2579(3) 0.8466(6) 0.056(2) Uani 1 d
H1 H 0.4680(58) 0.6582(31) 0.2414(50) 0.069(18) Uiso 1 d
H2 H 0.2981(51) 0.6528(26) 0.0861(46) 0.045(14) Uiso 1 d
H3 H 0.2248(51) 0.5607(26) -0.0300(45) 0.045(14) Uiso 1 d
H4 H 0.2906(52) 0.4410(27) -0.0716(46) 0.049(15) Uiso 1 d
H5 H 0.4109(50) 0.3489(27) 0.0277(44) 0.048(14) Uiso 1 d
H6 H 0.5646(44) 0.3583(24) 0.1858(39) 0.032(12) Uiso 1 d
H7 H 0.6525(46) 0.4545(24) 0.3005(39) 0.033(12) Uiso 1 d
H8 H 0.5802(42) 0.5668(22) 0.3303(38) 0.021(11) Uiso 1 d
H15 H 0.1107(58) 0.3459(31) 0.7772(49) 0.066(17) Uiso 1 d
H16 H 0.1594(59) 0.3371(31) 0.6002(51) 0.063(19) Uiso 1 d
H17 H 0.3118(56) 0.2460(31) 0.5487(49) 0.070(18) Uiso 1 d
H18 H 0.4185(68) 0.1597(36) 0.6917(57) 0.087(21) Uiso 1 d
H19 H 0.4000(78) 0.1737(42) 0.8935(68) 0.129(30) Uiso 1 d
H20 H 0.2161(65) 0.2567(36) 0.9235(57) 0.097(23) Uiso 1 d

loop_
_atom_type_symbol
_atom_type_description
_atom_type_scat_dispersion_real
_atom_type_scat_dispersion_imag
_atom_type_scat_source
C C 0.0033 0.0016 'International Tables Vol C Tables 4.2.6.8 and 6.1.1.4'
H H 0.0000 0.0000 'International Tables Vol C Tables 4.2.6.8 and 6.1.1.4'
O O 0.0106 0.0060 'International Tables Vol C Tables 4.2.6.8 and 6.1.1.4'
Co Co 0.3494 0.9721 'International Tables Vol C Tables 4.2.6.8 and 6.1.1.4'

loop_
_geom_angle_atom_site_label_1
_geom_angle_atom_site_label_2
_geom_angle_atom_site_label_3
_geom_angle
C9 Co1 C12 98.6(2)
C9 Co1 C14 95.8(2)
C12 Co1 C14 89.5(2)
C9 Co1 C1 102.1(2)
C12 Co1 C1 144.7(2)
C14 Co1 C1 116.2(2)
C9 Co1 C2 105.0(2)
C12 Co1 C2 108.6(2)
C14 Co1 C2 149.6(2)
C1 Co1 C2 38.3(2)
C9 Co1 Co3 142.5(2)
C12 Co1 Co3 93.19(14)
C14 Co1 Co3 48.59(14)
C1 Co1 Co3 87.54(14)
C2 Co1 Co3 104.68(15)
C9 Co1 Co2 146.1(2)
C12 Co1 Co2 48.43(14)
C14 Co1 Co2 92.12(14)
C1 Co1 Co2 103.81(14)
C2 Co1 Co2 82.89(14)
Co3 Co1 Co2 60.48(4)
C10 Co2 C12 95.5(2)
C10 Co2 C13 98.7(2)
C12 Co2 C13 91.0(2)
C10 Co2 C4 95.8(2)
C12 Co2 C4 130.4(2)
C13 Co2 C4 134.3(2)
C10 Co2 C5 106.1(2)
C12 Co2 C5 155.7(2)
C13 Co2 C5 96.4(2)
C4 Co2 C5 37.9(2)
C10 Co2 C3 109.1(2)
C12 Co2 C3 94.1(2)
C13 Co2 C3 151.0(2)
C4 Co2 C3 36.9(2)
C5 Co2 C3 68.7(2)
C10 Co2 Co1 143.84(14)
C12 Co2 Co1 50.3(2)
C13 Co2 Co1 93.8(2)
C4 Co2 Co1 99.42(14)
C5 Co2 Co1 106.00(13)
C3 Co2 Co1 68.41(14)
C10 Co2 Co3 147.25(15)
C12 Co2 Co3 93.8(2)
C13 Co2 Co3 49.7(2)
C4 Co2 Co3 101.8(2)
C5 Co2 Co3 74.01(15)
C3 Co2 Co3 101.4(2)
Co1 Co2 Co3 59.58(4)
C11 Co3 C14 96.7(2)
C11 Co3 C13 97.8(2)
C14 Co3 C13 89.6(2)
C11 Co3 C7 97.6(2)
C14 Co3 C7 127.2(2)
C13 Co3 C7 137.6(2)
C11 Co3 C6 103.4(2)
C14 Co3 C6 156.5(2)
C13 Co3 C6 99.5(2)
C7 Co3 C6 38.4(2)
C11 Co3 C8 113.9(2)
C14 Co3 C8 93.1(2)
C13 Co3 C8 147.5(2)
C7 Co3 C8 35.2(2)
C6 Co3 C8 67.7(2)
C11 Co3 Co1 145.5(2)
C14 Co3 Co1 50.6(2)
C13 Co3 Co1 93.23(14)
C7 Co3 Co1 95.89(14)
C6 Co3 Co1 106.88(13)
C8 Co3 Co1 64.62(14)
C11 Co3 Co2 144.9(2)
C14 Co3 Co2 93.1(2)
C13 Co3 Co2 48.6(2)
C7 Co3 Co2 102.9(2)
C6 Co3 Co2 77.4(2)
C8 Co3 Co2 98.95(14)
Co1 Co3 Co2 59.94(4)
C2 C1 C8 133.2(5)
C2 C1 Co1 71.7(3)
C8 C1 Co1 93.9(3)
C2 C1 H1 118.5(35)
C8 C1 H1 108.3(35)
Co1 C1 H1 111.7(30)
C1 C2 C3 134.4(5)
C1 C2 Co1 70.0(3)
C3 C2 Co1 98.1(3)
C1 C2 H2 114.0(32)
C3 C2 H2 111.5(33)
Co1 C2 H2 106.9(28)
C2 C3 C4 136.5(5)
C2 C3 Co2 108.6(3)
C4 C3 Co2 62.1(3)
C2 C3 H3 110.3(29)
C4 C3 H3 112.0(29)
Co2 C3 H3 114.0(29)
C5 C4 C3 131.6(5)
C5 C4 Co2 76.8(3)
C3 C4 Co2 81.0(3)
C5 C4 H4 112.3(29)
C3 C4 H4 116.0(29)
Co2 C4 H4 113.7(29)
C4 C5 C6 135.1(5)
C4 C5 Co2 65.3(3)
C6 C5 Co2 105.5(3)
C4 C5 H5 112.0(29)
C6 C5 H5 111.2(30)
Co2 C5 H5 116.1(27)
C7 C6 C5 134.8(5)
C7 C6 Co3 66.8(3)
C5 C6 Co3 103.1(3)
C7 C6 H6 109.6(29)
C5 C6 H6 114.6(29)
Co3 C6 H6 112.5(26)
C8 C7 C6 132.8(5)
C8 C7 Co3 85.7(3)
C6 C7 Co3 74.7(3)
C8 C7 H7 109.3(26)
C6 C7 H7 117.9(25)
Co3 C7 H7 112.8(26)
C7 C8 C1 136.5(5)
C7 C8 Co3 59.1(3)
C1 C8 Co3 109.7(3)
C7 C8 H8 112.3(26)
C1 C8 H8 110.5(26)
Co3 C8 H8 113.1(26)
O1 C9 Co1 174.6(4)
O2 C10 Co2 175.7(4)
O3 C11 Co3 177.2(4)
O4 C12 Co2 142.7(4)
O4 C12 Co1 136.0(4)
Co2 C12 Co1 81.3(2)
O5 C13 Co2 141.8(5)
O5 C13 Co3 136.4(5)
Co2 C13 Co3 81.7(2)
O6 C14 Co3 142.5(4)
O6 C14 Co1 136.6(4)
Co3 C14 Co1 80.8(2)
C20 C15 C16 119.9(6)
C20 C15 H15 123.9(35)
C16 C15 H15 116.1(36)
C17 C16 C15 119.4(7)
C17 C16 H16 121.0(40)
C15 C16 H16 119.6(40)
C18 C17 C16 119.2(6)
C18 C17 H17 120.7(33)
C16 C17 H17 120.1(34)
C19 C18 C17 121.3(6)
C19 C18 H18 121.4(41)
C17 C18 H18 117.3(41)
C18 C19 C20 119.8(7)
C18 C19 H19 121.3(39)
C20 C19 H19 116.9(39)
C15 C20 C19 120.4(6)
C15 C20 H20 119.7(38)
C19 C20 H20 119.6(38)

loop_
_geom_bond_atom_site_label_1
_geom_bond_atom_site_label_2
_geom_bond_distance
Co1 C9 1.783(5)
Co1 C12 1.954(5)
Co1 C14 1.959(5)
Co1 C1 2.118(5)
Co1 C2 2.140(5)
Co1 Co3 2.5033(14)
Co1 Co2 2.5125(14)
Co2 C10 1.774(5)
Co2 C12 1.902(5)
Co2 C13 1.913(5)
Co2 C4 2.087(5)
Co2 C5 2.236(5)
Co2 C3 2.333(5)
Co2 Co3 2.5260(13)
Co3 C11 1.765(5)
Co3 C14 1.902(5)
Co3 C13 1.947(5)
Co3 C7 2.088(5)
Co3 C6 2.190(5)
Co3 C8 2.427(5)
O1 C9 1.143(5)
O2 C10 1.140(6)
O3 C11 1.153(6)
O4 C12 1.172(6)
O5 C13 1.169(5)
O6 C14 1.172(6)
C1 C2 1.396(8)
C1 C8 1.434(8)
C1 H1 1.00(5)
C2 C3 1.417(8)
C2 H2 0.99(5)
C3 C4 1.418(7)
C3 H3 0.94(5)
C4 C5 1.411(7)
C4 H4 0.96(5)
C5 C6 1.432(8)
C5 H5 1.04(5)
C6 C7 1.412(7)
C6 H6 0.95(4)
C7 C8 1.404(7)
C7 H7 0.97(5)
C8 H8 0.89(4)
C15 C20 1.357(9)
C15 C16 1.408(9)
C15 H15 0.95(5)
C16 C17 1.388(9)
C16 H16 0.88(6)
C17 C18 1.381(10)
C17 H17 0.99(5)
C18 C19 1.358(9)
C18 H18 0.97(6)
C19 C20 1.390(8)
C19 H19 1.11(8)
C20 H20 1.00(6)
